data_4323179
loop_
_publ_author_name
'Maya Shivakumar'
'Kausikisankar Pramanik'
'Prasanta Ghosh'
'Animesh Chakravorty'

_publ_section_title
;
 Isolation and Structure of the First Azo Anion Radical Complexes of
 Ruthenium
;
_journal_name_full 'Inorganic Chemistry'
_journal_page_first 5968
_journal_page_last 5969
_journal_paper_doi 10.1021/ic980719w
_journal_volume 37
_journal_year 1998
_chemical_formula_sum 'C32 H28 Cl N2 O P Ru'
_chemical_formula_weight 624.05
_chemical_name_systematic
; 
 ? 
;
_space_group_IT_number 2
_symmetry_cell_setting triclinic
_symmetry_space_group_name_Hall '-P 1'
_symmetry_space_group_name_H-M 'P -1'
_atom_sites_solution_hydrogens geom
_atom_sites_solution_primary heavy
_atom_sites_solution_secondary difmap
_audit_creation_method SHELXL
_cell_angle_alpha 85.96(4)
_cell_angle_beta 83.01(4)
_cell_angle_gamma 78.08(4)
_cell_formula_units_Z 2
_cell_length_a 9.756(6)
_cell_length_b 10.802(5)
_cell_length_c 14.242(6)
_cell_measurement_reflns_used 30
_cell_measurement_temperature 293(2)
_cell_measurement_theta_max 15
_cell_measurement_theta_min 7.5
_cell_volume 1456.0(13)
_computing_structure_refinement 'SHELXL-93 (Sheldrick, 1993)'
_computing_structure_solution 'SHELXS-86 (Sheldrick, 1990)'
_diffrn_ambient_temperature 293(2)
_diffrn_measurement_device 'Siemens R3m/V'
_diffrn_measurement_method w-scan
_diffrn_radiation_monochromator graphite
_diffrn_radiation_source 'fine-focus sealed tube'
_diffrn_radiation_type MoK\a
_diffrn_radiation_wavelength 0.71073
_diffrn_reflns_av_R_equivalents 0.0634
_diffrn_reflns_av_sigmaI/netI 0.1189
_diffrn_reflns_limit_h_max 11
_diffrn_reflns_limit_h_min 0
_diffrn_reflns_limit_k_max 12
_diffrn_reflns_limit_k_min -12
_diffrn_reflns_limit_l_max 16
_diffrn_reflns_limit_l_min -16
_diffrn_reflns_number 5472
_diffrn_reflns_theta_max 25.05
_diffrn_reflns_theta_min 1.93
_diffrn_standards_interval_count 98
_diffrn_standards_number 2
_exptl_absorpt_coefficient_mu 0.713
_exptl_absorpt_correction_T_max 0.684
_exptl_absorpt_correction_T_min 0.512
_exptl_absorpt_correction_type semi-empirical
_exptl_crystal_colour red
_exptl_crystal_density_diffrn 1.426
_exptl_crystal_description parallelopiped
_exptl_crystal_F_000 636
_exptl_crystal_size_max 0.38
_exptl_crystal_size_mid 0.24
_exptl_crystal_size_min 0.22
_refine_diff_density_max 0.872
_refine_diff_density_min -0.939
_refine_diff_density_rms 0.122
_refine_ls_extinction_method none
_refine_ls_goodness_of_fit_all 1.049
_refine_ls_goodness_of_fit_obs 1.127
_refine_ls_matrix_type full
_refine_ls_number_parameters 343
_refine_ls_number_reflns 5128
_refine_ls_number_restraints 0
_refine_ls_restrained_S_all 1.051
_refine_ls_restrained_S_obs 1.127
_refine_ls_R_factor_all 0.1404
_refine_ls_R_factor_obs 0.0770
_refine_ls_shift/esd_max 0.000
_refine_ls_shift/esd_mean 0.000
_refine_ls_structure_factor_coef Fsqd
_refine_ls_weighting_details 'w=1/[\s^2^(Fo^2^)+(0.0949P)^2^+0.0000P] where P=(Fo^2^+2Fc^2^)/3'
_refine_ls_weighting_scheme calc
_refine_ls_wR_factor_all 0.2030
_refine_ls_wR_factor_obs 0.1660
_reflns_number_observed 3077
_reflns_number_total 5130
_reflns_observed_criterion >2sigma(I)
_cod_data_source_file ic980719w_3.cif
_cod_data_source_block '[Ru(pal)(H)(CO)(PPh3)],5'
_cod_depositor_comments
;
The following automatic conversions were performed:

'_refine_ls_weighting_scheme' value 'calc
w=1/[\s^2^(Fo^2^)+(0.0949P)^2^+0.0000P] where P=(Fo^2^+2Fc^2^)/3' was
changed to 'calc'. New tag '_refine_ls_weighting_details' was
created. The value of the new tag was set to
'w=1/[\s^2^(Fo^2^)+(0.0949P)^2^+0.0000P] where P=(Fo^2^+2Fc^2^)/3'.

Automatic conversion script
Id: cif_fix_values 3143 2015-03-26 13:38:13Z robertas 
;
_cod_original_cell_volume 1453.9(12)
_cod_original_formula_sum 'C32 H28 N2 O P Cl Ru'
_cod_database_code 4323179

loop_
_symmetry_equiv_pos_as_xyz
'x, y, z'
'-x, -y, -z'

loop_
_atom_site_aniso_label
_atom_site_aniso_U_11
_atom_site_aniso_U_22
_atom_site_aniso_U_33
_atom_site_aniso_U_23
_atom_site_aniso_U_13
_atom_site_aniso_U_12
Ru 0.0418(4) 0.0356(4) 0.0448(5) -0.0036(3) -0.0161(3) -0.0047(3)
Cl 0.072(2) 0.0412(13) 0.070(2) 0.0025(12) -0.0284(14) -0.0009(12)
P1 0.0419(14) 0.0367(12) 0.0419(14) -0.0038(10) -0.0144(11) -0.0066(10)
O1 0.046(5) 0.091(6) 0.097(6) 0.000(5) -0.014(4) -0.018(4)
N1 0.035(4) 0.037(4) 0.063(5) 0.003(4) -0.022(4) -0.007(3)
N2 0.049(5) 0.036(4) 0.044(4) -0.004(3) -0.023(4) -0.006(3)
C1 0.050(6) 0.036(5) 0.048(6) 0.007(4) -0.014(5) -0.010(4)
C2 0.074(8) 0.104(9) 0.052(7) -0.004(6) -0.016(6) -0.036(7)
C3 0.069(9) 0.129(12) 0.073(8) 0.001(8) -0.027(7) -0.041(8)
C4 0.057(8) 0.132(12) 0.106(11) 0.025(9) -0.048(8) -0.034(8)
C5 0.055(7) 0.056(7) 0.099(10) 0.012(6) -0.004(7) -0.012(5)
C6 0.051(6) 0.046(6) 0.075(7) 0.010(5) -0.023(6) -0.009(5)
C7 0.058(6) 0.041(5) 0.045(5) -0.003(4) -0.018(5) -0.019(4)
C8 0.073(7) 0.035(5) 0.069(7) -0.005(5) -0.029(6) -0.011(5)
C9 0.089(9) 0.045(6) 0.075(8) 0.000(5) -0.007(7) -0.004(6)
C10 0.131(12) 0.060(8) 0.082(9) 0.013(6) -0.032(8) -0.060(8)
C11 0.036(5) 0.047(6) 0.079(7) -0.016(5) 0.007(5) -0.033(5)
C12 0.074(7) 0.046(6) 0.066(7) -0.006(5) -0.029(6) -0.011(5)
C13 0.054(6) 0.056(6) 0.041(5) 0.001(5) -0.018(5) -0.012(5)
C14 0.078(8) 0.068(7) 0.046(6) -0.013(5) -0.009(6) -0.015(6)
C15 0.085(9) 0.098(10) 0.049(7) -0.023(7) -0.012(6) -0.007(7)
C16 0.060(8) 0.112(11) 0.055(7) 0.010(8) 0.003(6) -0.005(7)
C17 0.100(10) 0.083(9) 0.071(9) 0.019(7) 0.014(8) -0.004(8)
C18 0.073(8) 0.061(7) 0.060(7) 0.011(5) 0.004(6) -0.002(6)
C19 0.056(6) 0.037(5) 0.092(8) -0.004(5) -0.039(6) -0.013(4)
C20 0.067(8) 0.054(7) 0.091(9) 0.003(6) -0.041(7) -0.017(6)
C21 0.056(7) 0.077(8) 0.095(9) 0.035(7) -0.028(7) -0.030(6)
C22 0.052(6) 0.071(7) 0.068(7) 0.016(6) -0.026(6) -0.017(5)
C23 0.046(6) 0.046(5) 0.049(6) 0.010(4) -0.019(5) -0.006(4)
C24 0.050(6) 0.054(6) 0.049(6) -0.003(5) -0.011(5) -0.006(5)
C25 0.065(6) 0.042(5) 0.033(5) 0.001(4) -0.020(4) -0.009(5)
C26 0.062(7) 0.059(6) 0.058(6) -0.014(5) -0.017(5) -0.006(5)
C27 0.101(10) 0.069(8) 0.061(7) -0.031(6) -0.021(7) -0.011(7)
C28 0.094(9) 0.061(7) 0.056(7) -0.009(5) -0.034(6) -0.021(6)
C29 0.071(7) 0.069(7) 0.072(8) -0.014(6) -0.033(6) -0.015(6)
C30 0.054(6) 0.053(6) 0.047(6) -0.003(5) -0.010(5) -0.014(5)
C31 0.139(13) 0.113(11) 0.079(9) -0.019(8) -0.034(9) -0.061(10)
C32 0.054(7) 0.077(7) 0.039(6) -0.014(5) -0.009(5) -0.002(6)

loop_
_atom_site_label
_atom_site_type_symbol
_atom_site_fract_x
_atom_site_fract_y
_atom_site_fract_z
_atom_site_U_iso_or_equiv
_atom_site_thermal_displace_type
_atom_site_occupancy
_atom_site_calc_flag
_atom_site_refinement_flags
_atom_site_disorder_group
Ru Ru 0.19949(8) 0.07939(7) 0.25818(6) 0.0401(3) Uani 1 d . .
Cl Cl 0.2799(3) -0.1177(2) 0.3526(2) 0.0612(7) Uani 1 d . .
P1 P 0.1359(2) 0.2467(2) 0.1567(2) 0.0394(6) Uani 1 d . .
O1 O 0.4933(8) 0.1183(8) 0.2206(6) 0.077(2) Uani 1 d . .
N1 N -0.0063(7) 0.0375(6) 0.2858(6) 0.044(2) Uani 1 d . .
N2 N 0.1135(8) 0.1631(6) 0.3957(5) 0.042(2) Uani 1 d . .
C1 C -0.0371(10) 0.2538(8) 0.1176(6) 0.044(2) Uani 1 d . .
C2 C -0.0545(13) 0.2165(12) 0.0303(8) 0.073(3) Uani 1 d . .
H2A H 0.0237(13) 0.1906(12) -0.0133(8) 0.088 Uiso 1 calc R .
C3 C -0.1889(14) 0.2172(13) 0.0069(9) 0.086(4) Uani 1 d . .
H3A H -0.1992(14) 0.1935(13) -0.0530(9) 0.103 Uiso 1 calc R .
C4 C -0.3025(14) 0.2506(14) 0.0676(11) 0.094(5) Uani 1 d . .
H4A H -0.3913(14) 0.2493(14) 0.0507(11) 0.113 Uiso 1 calc R .
C5 C -0.2878(12) 0.2878(10) 0.1573(9) 0.071(3) Uani 1 d . .
H5A H -0.3674(12) 0.3122(10) 0.2001(9) 0.085 Uiso 1 calc R .
C6 C -0.1569(10) 0.2887(9) 0.1825(8) 0.056(3) Uani 1 d . .
H6A H -0.1475(10) 0.3124(9) 0.2426(8) 0.068 Uiso 1 calc R .
C7 C 0.1207(10) 0.4053(8) 0.1995(6) 0.045(2) Uani 1 d . .
C8 C 0.0164(11) 0.5096(8) 0.1745(7) 0.057(3) Uani 1 d . .
H8A H -0.0533(11) 0.4987(8) 0.1385(7) 0.068 Uiso 1 calc R .
C9 C 0.0188(13) 0.6292(10) 0.2044(8) 0.071(3) Uani 1 d . .
H9A H -0.0500(13) 0.6985(10) 0.1888(8) 0.086 Uiso 1 calc R .
C10 C 0.1210(16) 0.6448(12) 0.2561(9) 0.084(4) Uani 1 d . .
H10A H 0.1202(16) 0.7260(12) 0.2744(9) 0.101 Uiso 1 calc R .
C11 C 0.2191(9) 0.5542(9) 0.2814(7) 0.051(3) Uani 1 d . .
H11A H 0.2875(9) 0.5711(9) 0.3160(7) 0.061 Uiso 1 calc R .
C12 C 0.2235(12) 0.4243(9) 0.2557(7) 0.060(3) Uani 1 d . .
H12A H 0.2914(12) 0.3570(9) 0.2756(7) 0.072 Uiso 1 calc R .
C13 C 0.2546(10) 0.2529(9) 0.0452(6) 0.049(2) Uani 1 d . .
C14 C 0.3212(12) 0.1432(11) 0.0026(7) 0.064(3) Uani 1 d . .
H14A H 0.3036(12) 0.0658(11) 0.0284(7) 0.076 Uiso 1 calc R .
C15 C 0.4154(13) 0.1468(13) -0.0792(8) 0.078(4) Uani 1 d . .
H15A H 0.4628(13) 0.0715(13) -0.1060(8) 0.093 Uiso 1 calc R .
C16 C 0.4379(12) 0.2577(14) -0.1194(8) 0.079(4) Uani 1 d . .
H16A H 0.4988(12) 0.2597(14) -0.1749(8) 0.095 Uiso 1 calc R .
C17 C 0.3711(14) 0.3681(13) -0.0786(9) 0.090(4) Uani 1 d . .
H17A H 0.3865(14) 0.4449(13) -0.1072(9) 0.108 Uiso 1 calc R .
C18 C 0.2812(12) 0.3681(10) 0.0039(8) 0.068(3) Uani 1 d . .
H18A H 0.2388(12) 0.4439(10) 0.0318(8) 0.081 Uiso 1 calc R .
C19 C -0.0683(11) -0.0221(8) 0.2288(8) 0.058(3) Uani 1 d . .
H19A H -0.0217(11) -0.0447(8) 0.1696(8) 0.070 Uiso 1 calc R .
C20 C -0.1979(12) -0.0507(9) 0.2548(9) 0.067(3) Uani 1 d . .
H20A H -0.2373(12) -0.0929(9) 0.2137(9) 0.081 Uiso 1 calc R .
C21 C -0.2704(12) -0.0178(11) 0.3408(10) 0.074(3) Uani 1 d . .
H21A H -0.3590(12) -0.0371(11) 0.3580(10) 0.089 Uiso 1 calc R .
C22 C -0.2104(11) 0.0449(10) 0.4023(8) 0.062(3) Uani 1 d . .
H22A H -0.2560(11) 0.0681(10) 0.4616(8) 0.074 Uiso 1 calc R .
C23 C -0.0787(10) 0.0705(9) 0.3701(7) 0.047(2) Uani 1 d . .
C24 C -0.0065(10) 0.1396(9) 0.4281(7) 0.051(2) Uani 1 d . .
H24A H -0.0482(10) 0.1657(9) 0.4876(7) 0.061 Uiso 1 calc R .
C25 C 0.1816(10) 0.2331(8) 0.4535(6) 0.046(2) Uani 1 d . .
C26 C 0.1054(11) 0.3294(9) 0.5078(7) 0.059(3) Uani 1 d . .
H26A H 0.0082(11) 0.3523(9) 0.5076(7) 0.071 Uiso 1 calc R .
C27 C 0.1747(14) 0.3924(11) 0.5632(8) 0.076(3) Uani 1 d . .
H27A H 0.1227(14) 0.4566(11) 0.6008(8) 0.091 Uiso 1 calc R .
C28 C 0.3191(14) 0.3611(10) 0.5632(8) 0.067(3) Uani 1 d . .
C29 C 0.3925(12) 0.2657(10) 0.5078(8) 0.068(3) Uani 1 d . .
H29A H 0.4899(12) 0.2435(10) 0.5075(8) 0.082 Uiso 1 calc R .
C30 C 0.3261(10) 0.2005(9) 0.4517(7) 0.050(2) Uani 1 d . .
H30A H 0.3781(10) 0.1364(9) 0.4140(7) 0.060 Uiso 1 calc R .
C31 C 0.3969(16) 0.4322(13) 0.6225(9) 0.103(5) Uani 1 d . .
H31A H 0.3298(16) 0.4958(13) 0.6569(9) 0.154 Uiso 1 calc R .
H31B H 0.4623(16) 0.4720(13) 0.5813(9) 0.154 Uiso 1 calc R .
H31C H 0.4470(16) 0.3734(13) 0.6663(9) 0.154 Uiso 1 calc R .
C32 C 0.3781(12) 0.1033(10) 0.2376(7) 0.057(3) Uani 1 d . .
H H 0.2278 -0.0141 0.1618 0.080 Uiso 1 d . .

loop_
_atom_type_symbol
_atom_type_description
_atom_type_scat_dispersion_real
_atom_type_scat_dispersion_imag
_atom_type_scat_source
C C 0.0033 0.0016 'International Tables Vol C Tables 4.2.6.8 and 6.1.1.4'
H H 0.0000 0.0000 'International Tables Vol C Tables 4.2.6.8 and 6.1.1.4'
N N 0.0061 0.0033 'International Tables Vol C Tables 4.2.6.8 and 6.1.1.4'
O O 0.0106 0.0060 'International Tables Vol C Tables 4.2.6.8 and 6.1.1.4'
P P 0.1023 0.0942 'International Tables Vol C Tables 4.2.6.8 and 6.1.1.4'
Cl Cl 0.1484 0.1585 'International Tables Vol C Tables 4.2.6.8 and 6.1.1.4'
Ru Ru -1.2594 0.8363 'International Tables Vol C Tables 4.2.6.8 and 6.1.1.4'

loop_
_geom_angle_atom_site_label_1
_geom_angle_atom_site_label_2
_geom_angle_atom_site_label_3
_geom_angle
_geom_angle_site_symmetry_1
_geom_angle_site_symmetry_3
_geom_angle_publ_flag
C32 Ru N1 175.9(4) . . ?
C32 Ru N2 105.4(4) . . ?
N1 Ru N2 75.3(3) . . ?
C32 Ru P1 88.9(3) . . ?
N1 Ru P1 94.9(2) . . ?
N2 Ru P1 100.9(2) . . ?
C32 Ru Cl 89.7(3) . . ?
N1 Ru Cl 86.4(2) . . ?
N2 Ru Cl 85.7(2) . . ?
P1 Ru Cl 173.34(9) . . ?
C1 P1 C7 102.8(4) . . ?
C1 P1 C13 104.3(4) . . ?
C7 P1 C13 101.7(4) . . ?
C1 P1 Ru 112.9(3) . . ?
C7 P1 Ru 117.5(3) . . ?
C13 P1 Ru 115.8(3) . . ?
C19 N1 C23 117.0(9) . . ?
C19 N1 Ru 126.2(7) . . ?
C23 N1 Ru 116.8(6) . . ?
C24 N2 C25 118.3(8) . . ?
C24 N2 Ru 114.1(6) . . ?
C25 N2 Ru 127.5(6) . . ?
C2 C1 C6 118.5(9) . . ?
C2 C1 P1 122.9(8) . . ?
C6 C1 P1 118.4(7) . . ?
C1 C2 C3 120.0(11) . . ?
C4 C3 C2 121.8(12) . . ?
C3 C4 C5 119.4(11) . . ?
C6 C5 C4 120.3(12) . . ?
C5 C6 C1 119.9(10) . . ?
C8 C7 C12 119.1(8) . . ?
C8 C7 P1 123.0(6) . . ?
C12 C7 P1 117.9(7) . . ?
C9 C8 C7 119.2(9) . . ?
C10 C9 C8 120.2(11) . . ?
C11 C10 C9 123.9(11) . . ?
C10 C11 C12 120.1(9) . . ?
C7 C12 C11 117.4(9) . . ?
C14 C13 C18 118.4(10) . . ?
C14 C13 P1 120.3(8) . . ?
C18 C13 P1 121.3(8) . . ?
C13 C14 C15 120.6(11) . . ?
C16 C15 C14 120.5(12) . . ?
C15 C16 C17 119.7(12) . . ?
C16 C17 C18 121.4(12) . . ?
C17 C18 C13 119.3(11) . . ?
N1 C19 C20 122.0(11) . . ?
C19 C20 C21 120.7(10) . . ?
C20 C21 C22 119.3(11) . . ?
C23 C22 C21 116.1(11) . . ?
N1 C23 C22 124.8(9) . . ?
N1 C23 C24 114.2(9) . . ?
C22 C23 C24 120.9(10) . . ?
N2 C24 C23 119.3(9) . . ?
C26 C25 C30 120.7(9) . . ?
C26 C25 N2 121.4(9) . . ?
C30 C25 N2 117.9(8) . . ?
C25 C26 C27 119.5(10) . . ?
C28 C27 C26 121.0(10) . . ?
C29 C28 C27 118.2(10) . . ?
C29 C28 C31 120.4(12) . . ?
C27 C28 C31 121.4(11) . . ?
C28 C29 C30 122.1(11) . . ?
C25 C30 C29 118.4(9) . . ?
O1 C32 Ru 177.4(9) . . ?

loop_
_geom_bond_atom_site_label_1
_geom_bond_atom_site_label_2
_geom_bond_distance
_geom_bond_site_symmetry_2
_geom_bond_publ_flag
Ru C32 1.800(12) . ?
Ru N1 2.132(7) . ?
Ru N2 2.211(7) . ?
Ru P1 2.263(3) . ?
Ru Cl 2.472(3) . ?
P1 C1 1.825(9) . ?
P1 C7 1.828(9) . ?
P1 C13 1.853(10) . ?
O1 C32 1.163(11) . ?
N1 C19 1.340(11) . ?
N1 C23 1.347(12) . ?
N2 C24 1.273(11) . ?
N2 C25 1.455(10) . ?
C1 C2 1.374(13) . ?
C1 C6 1.402(13) . ?
C2 C3 1.390(15) . ?
C3 C4 1.32(2) . ?
C4 C5 1.40(2) . ?
C5 C6 1.370(14) . ?
C7 C8 1.410(12) . ?
C7 C12 1.411(12) . ?
C8 C9 1.393(13) . ?
C9 C10 1.35(2) . ?
C10 C11 1.28(2) . ?
C11 C12 1.464(12) . ?
C13 C14 1.371(13) . ?
C13 C18 1.396(14) . ?
C14 C15 1.396(15) . ?
C15 C16 1.34(2) . ?
C16 C17 1.37(2) . ?
C17 C18 1.378(15) . ?
C19 C20 1.364(14) . ?
C20 C21 1.37(2) . ?
C21 C22 1.393(15) . ?
C22 C23 1.387(13) . ?
C23 C24 1.477(13) . ?
C25 C26 1.372(13) . ?
C25 C30 1.378(13) . ?
C26 C27 1.391(13) . ?
C27 C28 1.38(2) . ?
C28 C29 1.365(15) . ?
C28 C31 1.538(14) . ?
C29 C30 1.396(13) . ?
